data_7245313
loop_
_publ_author_name
'Wang, Xiong'
'Xu, Qi-Wei'
'Wei, Ming Ming'
'Chen, Jingyao'
'Wang, Honghao'
'Li, Xia'

_publ_section_title
;
 Lanthanide ternary mixed-ligand coordination polymers as fluorescent
 sensors for the sensitive and selective detection of chlorogenic acid
;
_journal_name_full CrystEngComm
_journal_paper_doi 10.1039/D2CE00954D
_journal_year 2022
_chemical_formula_moiety 'C29 H19 Ce N5 O7'
_chemical_formula_sum 'C29 H19 Ce N5 O7'
_chemical_formula_weight 689.61
_space_group_crystal_system monoclinic
_space_group_IT_number 14
_space_group_name_Hall '-P 2yn'
_space_group_name_H-M_alt 'P 1 21/n 1'
_atom_sites_solution_hydrogens mixed
_atom_sites_solution_primary iterative
_audit_creation_date 2019-07-04
_audit_creation_method
;
Olex2 1.2
(compiled 2017.08.10 svn.r3458 for OlexSys, GUI svn.r5381)
;
_audit_update_record
;
2022-04-18 deposited with the CCDC.	2022-08-15 downloaded from the CCDC.
;
_cell_angle_alpha 90
_cell_angle_beta 91.3470(10)
_cell_angle_gamma 90
_cell_formula_units_Z 4
_cell_length_a 8.0169(2)
_cell_length_b 17.3406(5)
_cell_length_c 18.8595(6)
_cell_measurement_reflns_used 9950
_cell_measurement_temperature 293(2)
_cell_measurement_theta_max 25.769
_cell_measurement_theta_min 3.023
_cell_volume 2621.08(13)
_computing_cell_refinement 'SAINT V8.38A (?, 2016)'
_computing_data_reduction 'SAINT V8.38A (?, 2016)'
_computing_molecular_graphics 'Olex2 (Dolomanov et al., 2009)'
_computing_publication_material 'Olex2 (Dolomanov et al., 2009)'
_computing_structure_refinement 'XL (Sheldrick, 2008)'
_computing_structure_solution
;
Superflip (Palatinus & Chapuis, 2007;Palatinus & van der Lee, 2008;
Palatinus et al., 2012)
;
_diffrn_ambient_temperature 293(2)
_diffrn_measured_fraction_theta_full 0.998
_diffrn_measured_fraction_theta_max 0.998
_diffrn_measurement_device_type 'CCD area detector'
_diffrn_measurement_method 'phi and omega scans'
_diffrn_radiation_monochromator graphite
_diffrn_radiation_type MoK\a
_diffrn_radiation_wavelength 0.71073
_diffrn_reflns_av_R_equivalents 0.0658
_diffrn_reflns_av_unetI/netI 0.0513
_diffrn_reflns_Laue_measured_fraction_full 0.998
_diffrn_reflns_Laue_measured_fraction_max 0.998
_diffrn_reflns_limit_h_max 10
_diffrn_reflns_limit_h_min -10
_diffrn_reflns_limit_k_max 22
_diffrn_reflns_limit_k_min -22
_diffrn_reflns_limit_l_max 24
_diffrn_reflns_limit_l_min -24
_diffrn_reflns_number 41491
_diffrn_reflns_point_group_measured_fraction_full 0.998
_diffrn_reflns_point_group_measured_fraction_max 0.998
_diffrn_reflns_theta_full 25.242
_diffrn_reflns_theta_max 27.535
_diffrn_reflns_theta_min 2.980
_exptl_absorpt_coefficient_mu 1.796
_exptl_absorpt_correction_T_max 0.7456
_exptl_absorpt_correction_T_min 0.6593
_exptl_absorpt_correction_type multi-scan
_exptl_absorpt_process_details
;
SADABS-2016/2 (Bruker,2016/2) was used for absorption correction.
wR2(int) was 0.0755 before and 0.0603 after correction.
The Ratio of minimum to maximum transmission is 0.8843.
The \l/2 correction factor is Not present.
;
_exptl_crystal_colour colourless
_exptl_crystal_density_diffrn 1.748
_exptl_crystal_description block
_exptl_crystal_F_000 1368
_exptl_crystal_size_max 0.28
_exptl_crystal_size_mid 0.26
_exptl_crystal_size_min 0.25
_refine_diff_density_max 1.682
_refine_diff_density_min -0.501
_refine_diff_density_rms 0.110
_refine_ls_extinction_method none
_refine_ls_goodness_of_fit_ref 1.035
_refine_ls_hydrogen_treatment constr
_refine_ls_matrix_type full
_refine_ls_number_parameters 380
_refine_ls_number_reflns 6040
_refine_ls_number_restraints 0
_refine_ls_restrained_S_all 1.035
_refine_ls_R_factor_all 0.0625
_refine_ls_R_factor_gt 0.0365
_refine_ls_shift/su_max 0.001
_refine_ls_shift/su_mean 0.000
_refine_ls_structure_factor_coef Fsqd
_refine_ls_weighting_details 'w=1/[\s^2^(Fo^2^)+(0.0380P)^2^+2.4790P] where P=(Fo^2^+2Fc^2^)/3'
_refine_ls_weighting_scheme calc
_refine_ls_wR_factor_gt 0.0757
_refine_ls_wR_factor_ref 0.0829
_reflns_Friedel_coverage 0.000
_reflns_number_gt 4586
_reflns_number_total 6040
_reflns_threshold_expression 'I > 2\s(I)'
_cod_data_source_file d2ce00954d2.cif
_cod_data_source_block 222_CCDC2
_cod_database_code 7245313
_shelx_shelxl_version_number 2016/6
_shelx_space_group_comment
;
The symmetry employed for this shelxl refinement is uniquely defined
by the following loop, which should always be used as a source of
symmetry information in preference to the above space-group names.
They are only intended as comments.
;
_shelx_estimated_absorpt_t_max 0.662
_shelx_estimated_absorpt_t_min 0.633
_olex2_refinement_description
;
1. Fixed Uiso
 At 1.2 times of:
  All C(H) groups, All N(H) groups
 At 1.5 times of:
  All O(H,H) groups
2.a Rotating group:
 O7(H7A,H7B)
2.b Aromatic/amide H refined with riding coordinates:
 N1(H1), C14(H14), C4(H4), C11(H11), C12(H12), C19(H19), C7(H7), C3(H3),
 C6(H6), C15(H15), C28(H28), C17(H17), C24(H24), C27(H27), C26(H26), C25(H25),
 C18(H18)
;
_olex2_submission_special_instructions 'No special instructions were received'

loop_
_space_group_symop_operation_xyz
'x, y, z'
'-x+1/2, y+1/2, -z+1/2'
'-x, -y, -z'
'x-1/2, -y-1/2, z-1/2'

loop_
_atom_site_label
_atom_site_type_symbol
_atom_site_fract_x
_atom_site_fract_y
_atom_site_fract_z
_atom_site_U_iso_or_equiv
_atom_site_adp_type
_atom_site_occupancy
_atom_site_site_symmetry_order
_atom_site_calc_flag
_atom_site_refinement_flags_posn
_atom_site_refinement_flags_adp
_atom_site_refinement_flags_occupancy
_atom_site_disorder_assembly
_atom_site_disorder_group
Ce1 Ce 0.18474(2) 0.45821(2) 0.39936(2) 0.02060(7) Uani 1 1 d . . . . .
O7 O -0.1076(3) 0.51233(18) 0.36386(14) 0.0350(7) Uani 1 1 d . . . . .
H7A H -0.138502 0.493164 0.324088 0.053 Uiso 1 1 d GR . . . .
H7B H -0.100283 0.560569 0.355989 0.053 Uiso 1 1 d GR . . . .
O5 O 0.4741(3) 0.50736(17) 0.40801(13) 0.0323(6) Uani 1 1 d . . . . .
O3 O 0.6605(4) -0.33466(16) 0.57936(16) 0.0453(8) Uani 1 1 d . . . . .
O1 O -0.0089(3) 0.38770(16) 0.46957(16) 0.0406(7) Uani 1 1 d . . . . .
O6 O 0.3054(3) 0.46432(15) 0.52289(13) 0.0296(6) Uani 1 1 d . . . . .
O2 O -0.1615(4) 0.40609(15) 0.56413(15) 0.0378(7) Uani 1 1 d . . . . .
O4 O 0.5905(3) -0.36912(15) 0.68668(14) 0.0313(6) Uani 1 1 d . . . . .
N5 N 0.2278(4) 0.51723(17) 0.27106(16) 0.0251(7) Uani 1 1 d . . . . .
N2 N 0.1938(4) -0.00699(17) 0.72758(16) 0.0243(7) Uani 1 1 d . . . . .
N3 N 0.1853(4) 0.01113(17) 0.60848(16) 0.0236(7) Uani 1 1 d . . . . .
N1 N 0.1124(4) 0.05914(16) 0.71054(16) 0.0236(7) Uani 1 1 d . . . . .
H1 H 0.068912 0.090016 0.740626 0.028 Uiso 1 1 calc R . . . .
C14 C 0.4027(6) -0.2162(2) 0.5852(2) 0.0370(10) Uani 1 1 d . . . . .
H14 H 0.401825 -0.241198 0.541622 0.044 Uiso 1 1 calc R . . . .
C16 C 0.5840(5) -0.3228(2) 0.6356(2) 0.0278(9) Uani 1 1 d . . . . .
C2 C -0.0435(4) 0.2834(2) 0.54881(18) 0.0215(8) Uani 1 1 d . . . . .
N4 N 0.0462(4) 0.38536(18) 0.28694(17) 0.0304(8) Uani 1 1 d . . . . .
C4 C -0.0761(5) 0.1844(2) 0.6372(2) 0.0266(8) Uani 1 1 d . . . . .
H4 H -0.128576 0.166508 0.677485 0.032 Uiso 1 1 calc R . . . .
C9 C 0.2344(4) -0.03407(19) 0.66442(19) 0.0216(8) Uani 1 1 d . . . . .
C1 C -0.0749(4) 0.3647(2) 0.5256(2) 0.0245(8) Uani 1 1 d . . . . .
C11 C 0.4086(5) -0.1410(2) 0.7131(2) 0.0299(9) Uani 1 1 d . . . . .
H11 H 0.412474 -0.115724 0.756581 0.036 Uiso 1 1 calc R . . . .
C12 C 0.4887(5) -0.2105(2) 0.7059(2) 0.0307(9) Uani 1 1 d . . . . .
H12 H 0.544226 -0.232071 0.744922 0.037 Uiso 1 1 calc R . . . .
C19 C -0.0668(6) 0.3009(3) 0.1692(3) 0.0531(13) Uani 1 1 d . . . . .
H19 H -0.102891 0.271893 0.130351 0.064 Uiso 1 1 calc R . . . .
C13 C 0.4882(5) -0.2488(2) 0.6421(2) 0.0246(8) Uani 1 1 d . . . . .
C8 C 0.1093(4) 0.0696(2) 0.64021(19) 0.0206(8) Uani 1 1 d . . . . .
C7 C 0.0712(5) 0.2370(2) 0.5156(2) 0.0305(9) Uani 1 1 d . . . . .
H7 H 0.120140 0.253787 0.474117 0.037 Uiso 1 1 calc R . . . .
C29 C 0.5477(5) 0.5121(2) 0.46660(19) 0.0248(8) Uani 1 1 d . . . . .
C3 C -0.1186(5) 0.2555(2) 0.6091(2) 0.0276(9) Uani 1 1 d . . . . .
H3 H -0.199075 0.285134 0.631024 0.033 Uiso 1 1 calc R . . . .
C6 C 0.1135(5) 0.1660(2) 0.5436(2) 0.0309(9) Uani 1 1 d . . . . .
H6 H 0.189847 0.135203 0.520348 0.037 Uiso 1 1 calc R . . . .
C10 C 0.3225(4) -0.10813(19) 0.65650(19) 0.0215(8) Uani 1 1 d . . . . .
C5 C 0.0445(4) 0.13980(19) 0.60566(18) 0.0206(8) Uani 1 1 d . . . . .
C22 C 0.1707(5) 0.4799(2) 0.2115(2) 0.0269(9) Uani 1 1 d . . . . .
C15 C 0.3185(5) -0.1472(2) 0.5917(2) 0.0357(10) Uani 1 1 d . . . . .
H15 H 0.259209 -0.126888 0.553035 0.043 Uiso 1 1 calc R . . . .
C21 C 0.0758(5) 0.4104(2) 0.2203(2) 0.0284(9) Uani 1 1 d . . . . .
C28 C 0.3183(5) 0.5801(2) 0.2632(2) 0.0327(9) Uani 1 1 d . . . . .
H28 H 0.357864 0.605581 0.303530 0.039 Uiso 1 1 calc R . . . .
C17 C -0.0404(5) 0.3209(3) 0.2941(3) 0.0438(11) Uani 1 1 d . . . . .
H17 H -0.064558 0.304288 0.339643 0.053 Uiso 1 1 calc R . . . .
C20 C 0.0196(5) 0.3702(3) 0.1594(2) 0.0396(11) Uani 1 1 d . . . . .
C23 C 0.2056(5) 0.5061(3) 0.1433(2) 0.0357(10) Uani 1 1 d . . . . .
C24 C 0.1435(6) 0.4641(3) 0.0831(2) 0.0499(13) Uani 1 1 d . . . . .
H24 H 0.165066 0.482071 0.037789 0.060 Uiso 1 1 calc R . . . .
C27 C 0.3572(6) 0.6099(3) 0.1967(3) 0.0452(12) Uani 1 1 d . . . . .
H27 H 0.420898 0.654517 0.193133 0.054 Uiso 1 1 calc R . . . .
C26 C 0.3010(6) 0.5732(3) 0.1379(2) 0.0453(12) Uani 1 1 d . . . . .
H26 H 0.325916 0.592563 0.093401 0.054 Uiso 1 1 calc R . . . .
C25 C 0.0553(6) 0.3995(3) 0.0906(2) 0.0495(13) Uani 1 1 d . . . . .
H25 H 0.016393 0.373286 0.050468 0.059 Uiso 1 1 calc R . . . .
C18 C -0.0976(6) 0.2765(3) 0.2363(3) 0.0599(15) Uani 1 1 d . . . . .
H18 H -0.155761 0.230879 0.243669 0.072 Uiso 1 1 calc R . . . .

loop_
_atom_site_aniso_label
_atom_site_aniso_U_11
_atom_site_aniso_U_22
_atom_site_aniso_U_33
_atom_site_aniso_U_23
_atom_site_aniso_U_13
_atom_site_aniso_U_12
Ce1 0.02456(12) 0.01904(11) 0.01834(11) 0.00378(9) 0.00377(8) 0.00609(9)
O7 0.0347(16) 0.0453(17) 0.0251(15) 0.0024(13) 0.0012(12) 0.0109(14)
O5 0.0313(15) 0.0469(17) 0.0189(14) 0.0022(12) 0.0019(12) -0.0014(13)
O3 0.057(2) 0.0330(16) 0.0471(18) 0.0105(14) 0.0297(16) 0.0233(15)
O1 0.0357(16) 0.0347(17) 0.0517(19) 0.0254(15) 0.0084(14) 0.0042(13)
O6 0.0249(14) 0.0417(16) 0.0223(13) 0.0009(12) 0.0048(11) 0.0033(13)
O2 0.0558(19) 0.0181(14) 0.0395(17) -0.0001(13) 0.0012(14) 0.0116(13)
O4 0.0391(16) 0.0212(14) 0.0337(16) 0.0064(12) 0.0029(13) 0.0091(12)
N5 0.0253(17) 0.0244(16) 0.0257(17) 0.0047(13) 0.0043(14) 0.0074(14)
N2 0.0290(17) 0.0148(15) 0.0292(17) 0.0012(13) 0.0025(14) 0.0078(13)
N3 0.0284(17) 0.0170(15) 0.0254(17) 0.0027(13) 0.0045(14) 0.0031(13)
N1 0.0317(17) 0.0153(15) 0.0240(16) -0.0009(12) 0.0043(13) 0.0084(13)
C14 0.058(3) 0.031(2) 0.023(2) -0.0012(18) 0.0063(19) 0.020(2)
C16 0.027(2) 0.0186(19) 0.038(2) 0.0019(17) 0.0070(18) 0.0029(16)
C2 0.0222(19) 0.0194(18) 0.0229(19) 0.0023(15) -0.0001(15) 0.0015(15)
N4 0.0273(18) 0.0282(18) 0.0360(19) 0.0030(15) 0.0079(15) -0.0001(15)
C4 0.027(2) 0.022(2) 0.031(2) 0.0058(16) 0.0090(16) 0.0024(16)
C9 0.0231(18) 0.0165(18) 0.0252(18) 0.0004(15) 0.0033(15) 0.0031(15)
C1 0.0222(19) 0.0216(19) 0.030(2) 0.0035(17) -0.0046(16) 0.0012(16)
C11 0.038(2) 0.022(2) 0.029(2) -0.0059(17) -0.0028(18) 0.0071(17)
C12 0.039(2) 0.024(2) 0.028(2) 0.0027(17) -0.0060(18) 0.0117(18)
C19 0.042(3) 0.051(3) 0.065(4) -0.017(3) -0.018(3) 0.006(2)
C13 0.0230(19) 0.0191(18) 0.032(2) 0.0056(16) 0.0078(16) 0.0058(15)
C8 0.0205(18) 0.0165(17) 0.0250(19) 0.0013(15) 0.0038(15) 0.0015(15)
C7 0.041(2) 0.029(2) 0.022(2) 0.0062(17) 0.0086(17) 0.0085(19)
C29 0.027(2) 0.0275(19) 0.0196(19) 0.0011(16) 0.0036(16) 0.0085(17)
C3 0.028(2) 0.022(2) 0.034(2) 0.0005(16) 0.0098(17) 0.0097(16)
C6 0.040(2) 0.028(2) 0.024(2) -0.0001(17) 0.0054(17) 0.0172(18)
C10 0.0219(19) 0.0141(18) 0.029(2) 0.0020(15) 0.0049(15) 0.0034(14)
C5 0.0241(19) 0.0129(17) 0.0247(19) -0.0002(14) 0.0004(15) 0.0009(15)
C22 0.0230(19) 0.033(2) 0.025(2) 0.0008(16) 0.0043(16) 0.0084(16)
C15 0.051(3) 0.030(2) 0.026(2) 0.0025(17) 0.0026(19) 0.022(2)
C21 0.024(2) 0.033(2) 0.028(2) -0.0032(17) -0.0001(16) 0.0094(17)
C28 0.035(2) 0.027(2) 0.036(2) 0.0057(18) 0.0022(18) 0.0017(19)
C17 0.037(2) 0.038(3) 0.056(3) 0.004(2) 0.004(2) -0.002(2)
C20 0.030(2) 0.050(3) 0.039(3) -0.013(2) -0.0024(19) 0.006(2)
C23 0.034(2) 0.047(3) 0.027(2) 0.008(2) 0.0048(18) 0.010(2)
C24 0.048(3) 0.077(4) 0.024(2) 0.004(2) 0.003(2) 0.018(3)
C27 0.046(3) 0.037(3) 0.053(3) 0.018(2) 0.009(2) -0.003(2)
C26 0.047(3) 0.057(3) 0.033(3) 0.021(2) 0.011(2) 0.009(2)
C25 0.045(3) 0.071(4) 0.033(3) -0.015(2) -0.006(2) 0.016(3)
C18 0.041(3) 0.041(3) 0.097(5) -0.005(3) -0.013(3) -0.010(2)

loop_
_atom_type_symbol
_atom_type_description
_atom_type_scat_dispersion_real
_atom_type_scat_dispersion_imag
_atom_type_scat_source
C C 0.0033 0.0016 'International Tables Vol C Tables 4.2.6.8 and 6.1.1.4'
H H 0.0000 0.0000 'International Tables Vol C Tables 4.2.6.8 and 6.1.1.4'
Ce Ce -0.2486 2.6331 'International Tables Vol C Tables 4.2.6.8 and 6.1.1.4'
N N 0.0061 0.0033 'International Tables Vol C Tables 4.2.6.8 and 6.1.1.4'
O O 0.0106 0.0060 'International Tables Vol C Tables 4.2.6.8 and 6.1.1.4'

loop_
_geom_angle_atom_site_label_1
_geom_angle_atom_site_label_2
_geom_angle_atom_site_label_3
_geom_angle
_geom_angle_site_symmetry_1
_geom_angle_site_symmetry_3
_geom_angle_publ_flag
O7 Ce1 O4 128.11(8) . 3_656 ?
O7 Ce1 N5 76.22(9) . . ?
O7 Ce1 C16 140.00(10) . 3_656 ?
O7 Ce1 N4 67.21(9) . . ?
O5 Ce1 O7 137.03(10) . . ?
O5 Ce1 O3 79.84(10) . 3_656 ?
O5 Ce1 O6 65.34(8) . . ?
O5 Ce1 O4 68.04(8) . 3_656 ?
O5 Ce1 N5 77.63(9) . . ?
O5 Ce1 C16 73.00(10) . 3_656 ?
O5 Ce1 N4 125.73(9) . . ?
O3 Ce1 O7 142.31(10) 3_656 . ?
O3 Ce1 O6 73.02(9) 3_656 . ?
O3 Ce1 O4 47.26(8) 3_656 3_656 ?
O3 Ce1 N5 113.65(9) 3_656 . ?
O3 Ce1 C16 23.23(9) 3_656 3_656 ?
O3 Ce1 N4 85.31(10) 3_656 . ?
O1 Ce1 O7 74.63(9) . . ?
O1 Ce1 O5 139.23(9) . . ?
O1 Ce1 O3 78.47(9) . 3_656 ?
O1 Ce1 O6 75.45(9) . . ?
O1 Ce1 O2 106.19(10) . 3_566 ?
O1 Ce1 O4 117.14(9) . 3_656 ?
O1 Ce1 N5 142.99(10) . . ?
O1 Ce1 C16 97.49(10) . 3_656 ?
O1 Ce1 N4 86.28(10) . . ?
O6 Ce1 O7 123.43(8) . . ?
O6 Ce1 O4 108.17(8) . 3_656 ?
O6 Ce1 N5 140.85(9) . . ?
O6 Ce1 C16 90.57(9) . 3_656 ?
O6 Ce1 N4 153.90(9) . . ?
O2 Ce1 O7 69.68(10) 3_566 . ?
O2 Ce1 O5 74.28(10) 3_566 . ?
O2 Ce1 O3 144.51(10) 3_566 3_656 ?
O2 Ce1 O6 74.29(9) 3_566 . ?
O2 Ce1 O4 135.94(9) 3_566 3_656 ?
O2 Ce1 N5 84.19(9) 3_566 . ?
O2 Ce1 C16 147.24(10) 3_566 3_656 ?
O2 Ce1 N4 129.66(9) 3_566 . ?
O4 Ce1 C16 24.03(8) 3_656 3_656 ?
N5 Ce1 O4 66.41(8) . 3_656 ?
N5 Ce1 C16 90.42(10) . 3_656 ?
N5 Ce1 N4 61.47(10) . . ?
N4 Ce1 O4 63.80(8) . 3_656 ?
N4 Ce1 C16 73.25(10) . 3_656 ?
Ce1 O7 H7A 109.2 . . ?
Ce1 O7 H7B 109.6 . . ?
H7A O7 H7B 104.4 . . ?
C29 O5 Ce1 120.4(2) . . ?
C16 O3 Ce1 104.8(2) . 3_656 ?
C1 O1 Ce1 156.4(3) . . ?
C29 O6 Ce1 120.0(2) 3_666 . ?
C1 O2 Ce1 139.6(3) . 3_566 ?
C16 O4 Ce1 85.8(2) . 3_656 ?
C22 N5 Ce1 121.2(2) . . ?
C28 N5 Ce1 120.3(3) . . ?
C28 N5 C22 118.2(3) . . ?
C9 N2 N1 102.3(3) . . ?
C8 N3 C9 102.5(3) . . ?
N2 N1 H1 124.8 . . ?
C8 N1 N2 110.3(3) . . ?
C8 N1 H1 124.8 . . ?
C13 C14 H14 119.3 . . ?
C15 C14 H14 119.3 . . ?
C15 C14 C13 121.5(4) . . ?
O3 C16 Ce1 51.96(18) . 3_656 ?
O3 C16 O4 122.1(3) . . ?
O3 C16 C13 118.1(3) . . ?
O4 C16 Ce1 70.18(19) . 3_656 ?
O4 C16 C13 119.7(3) . . ?
C13 C16 Ce1 169.3(3) . 3_656 ?
C7 C2 C1 121.6(3) . . ?
C7 C2 C3 118.4(3) . . ?
C3 C2 C1 119.7(3) . . ?
C21 N4 Ce1 120.2(2) . . ?
C17 N4 Ce1 121.6(3) . . ?
C17 N4 C21 118.0(4) . . ?
C3 C4 H4 119.9 . . ?
C3 C4 C5 120.1(3) . . ?
C5 C4 H4 119.9 . . ?
N2 C9 N3 114.7(3) . . ?
N2 C9 C10 121.8(3) . . ?
N3 C9 C10 123.5(3) . . ?
O1 C1 C2 118.3(3) . . ?
O2 C1 O1 124.0(4) . . ?
O2 C1 C2 117.7(3) . . ?
C12 C11 H11 119.6 . . ?
C12 C11 C10 120.8(4) . . ?
C10 C11 H11 119.6 . . ?
C11 C12 H12 119.4 . . ?
C13 C12 C11 121.3(4) . . ?
C13 C12 H12 119.4 . . ?
C20 C19 H19 120.3 . . ?
C18 C19 H19 120.3 . . ?
C18 C19 C20 119.4(5) . . ?
C14 C13 C16 122.1(3) . . ?
C12 C13 C14 118.2(3) . . ?
C12 C13 C16 119.6(3) . . ?
N3 C8 N1 110.1(3) . . ?
N3 C8 C5 126.3(3) . . ?
N1 C8 C5 123.4(3) . . ?
C2 C7 H7 119.8 . . ?
C6 C7 C2 120.4(4) . . ?
C6 C7 H7 119.8 . . ?
O5 C29 O6 125.8(3) . 3_666 ?
O5 C29 C29 118.2(4) . 3_666 ?
O6 C29 C29 116.0(4) 3_666 3_666 ?
C2 C3 H3 119.4 . . ?
C4 C3 C2 121.2(3) . . ?
C4 C3 H3 119.4 . . ?
C7 C6 H6 119.4 . . ?
C7 C6 C5 121.2(4) . . ?
C5 C6 H6 119.4 . . ?
C11 C10 C9 120.9(3) . . ?
C11 C10 C15 118.5(3) . . ?
C15 C10 C9 120.6(3) . . ?
C4 C5 C8 121.0(3) . . ?
C6 C5 C4 118.5(3) . . ?
C6 C5 C8 120.2(3) . . ?
N5 C22 C21 118.1(3) . . ?
N5 C22 C23 122.2(4) . . ?
C23 C22 C21 119.7(4) . . ?
C14 C15 C10 119.7(4) . . ?
C14 C15 H15 120.1 . . ?
C10 C15 H15 120.1 . . ?
N4 C21 C22 118.7(3) . . ?
N4 C21 C20 122.5(4) . . ?
C20 C21 C22 118.8(4) . . ?
N5 C28 H28 118.6 . . ?
N5 C28 C27 122.8(4) . . ?
C27 C28 H28 118.6 . . ?
N4 C17 H17 118.5 . . ?
N4 C17 C18 123.1(5) . . ?
C18 C17 H17 118.5 . . ?
C19 C20 C21 117.7(4) . . ?
C19 C20 C25 122.4(4) . . ?
C21 C20 C25 119.8(4) . . ?
C22 C23 C24 119.4(4) . . ?
C26 C23 C22 117.3(4) . . ?
C26 C23 C24 123.2(4) . . ?
C23 C24 H24 119.3 . . ?
C25 C24 C23 121.4(4) . . ?
C25 C24 H24 119.3 . . ?
C28 C27 H27 120.5 . . ?
C26 C27 C28 119.0(4) . . ?
C26 C27 H27 120.5 . . ?
C23 C26 H26 119.8 . . ?
C27 C26 C23 120.4(4) . . ?
C27 C26 H26 119.8 . . ?
C20 C25 H25 119.6 . . ?
C24 C25 C20 120.9(4) . . ?
C24 C25 H25 119.6 . . ?
C19 C18 C17 119.2(5) . . ?
C19 C18 H18 120.4 . . ?
C17 C18 H18 120.4 . . ?

loop_
_geom_bond_atom_site_label_1
_geom_bond_atom_site_label_2
_geom_bond_distance
_geom_bond_site_symmetry_2
_geom_bond_publ_flag
Ce1 O7 2.597(3) . ?
Ce1 O5 2.474(3) . ?
Ce1 O3 2.503(3) 3_656 ?
Ce1 O1 2.399(3) . ?
Ce1 O6 2.504(2) . ?
Ce1 O2 2.460(3) 3_566 ?
Ce1 O4 2.899(3) 3_656 ?
Ce1 N5 2.657(3) . ?
Ce1 C16 3.073(4) 3_656 ?
Ce1 N4 2.686(3) . ?
O7 H7A 0.8520 . ?
O7 H7B 0.8519 . ?
O5 C29 1.243(4) . ?
O3 C16 1.254(4) . ?
O1 C1 1.258(4) . ?
O6 C29 1.258(4) 3_666 ?
O2 C1 1.245(4) . ?
O4 C16 1.255(4) . ?
N5 C22 1.365(5) . ?
N5 C28 1.319(5) . ?
N2 N1 1.354(4) . ?
N2 C9 1.328(4) . ?
N3 C9 1.365(4) . ?
N3 C8 1.332(4) . ?
N1 H1 0.8600 . ?
N1 C8 1.338(4) . ?
C14 H14 0.9300 . ?
C14 C13 1.381(5) . ?
C14 C15 1.379(5) . ?
C16 C13 1.502(5) . ?
C2 C1 1.496(5) . ?
C2 C7 1.383(5) . ?
C2 C3 1.386(5) . ?
N4 C21 1.356(5) . ?
N4 C17 1.325(5) . ?
C4 H4 0.9300 . ?
C4 C3 1.381(5) . ?
C4 C5 1.383(5) . ?
C9 C10 1.475(5) . ?
C11 H11 0.9300 . ?
C11 C12 1.375(5) . ?
C11 C10 1.380(5) . ?
C12 H12 0.9300 . ?
C12 C13 1.373(5) . ?
C19 H19 0.9300 . ?
C19 C20 1.401(7) . ?
C19 C18 1.362(7) . ?
C8 C5 1.470(5) . ?
C7 H7 0.9300 . ?
C7 C6 1.379(5) . ?
C29 C29 1.547(7) 3_666 ?
C3 H3 0.9300 . ?
C6 H6 0.9300 . ?
C6 C5 1.383(5) . ?
C10 C15 1.398(5) . ?
C22 C21 1.437(6) . ?
C22 C23 1.399(5) . ?
C15 H15 0.9300 . ?
C21 C20 1.410(5) . ?
C28 H28 0.9300 . ?
C28 C27 1.398(6) . ?
C17 H17 0.9300 . ?
C17 C18 1.403(7) . ?
C20 C25 1.429(6) . ?
C23 C24 1.429(6) . ?
C23 C26 1.397(7) . ?
C24 H24 0.9300 . ?
C24 C25 1.333(7) . ?
C27 H27 0.9300 . ?
C27 C26 1.348(6) . ?
C26 H26 0.9300 . ?
C25 H25 0.9300 . ?
C18 H18 0.9300 . ?

loop_
_geom_torsion_atom_site_label_1
_geom_torsion_atom_site_label_2
_geom_torsion_atom_site_label_3
_geom_torsion_atom_site_label_4
_geom_torsion
_geom_torsion_site_symmetry_1
_geom_torsion_site_symmetry_2
_geom_torsion_site_symmetry_3
_geom_torsion_site_symmetry_4
_geom_torsion_publ_flag
Ce1 O5 C29 O6 179.6(3) . . . 3_666 ?
Ce1 O5 C29 C29 -1.1(6) . . . 3_666 ?
Ce1 O3 C16 O4 -2.0(5) 3_656 . . . ?
Ce1 O3 C16 C13 175.3(3) 3_656 . . . ?
Ce1 O1 C1 O2 71.3(8) . . . . ?
Ce1 O1 C1 C2 -106.7(6) . . . . ?
Ce1 O2 C1 O1 -31.4(6) 3_566 . . . ?
Ce1 O2 C1 C2 146.6(3) 3_566 . . . ?
Ce1 O4 C16 O3 1.7(4) 3_656 . . . ?
Ce1 O4 C16 C13 -175.6(3) 3_656 . . . ?
Ce1 N5 C22 C21 4.5(4) . . . . ?
Ce1 N5 C22 C23 -173.8(3) . . . . ?
Ce1 N5 C28 C27 174.3(3) . . . . ?
Ce1 C16 C13 C14 57.4(16) 3_656 . . . ?
Ce1 C16 C13 C12 -120.6(14) 3_656 . . . ?
Ce1 N4 C21 C22 -5.0(4) . . . . ?
Ce1 N4 C21 C20 173.8(3) . . . . ?
Ce1 N4 C17 C18 -172.2(3) . . . . ?
O3 C16 C13 C14 37.1(6) . . . . ?
O3 C16 C13 C12 -140.9(4) . . . . ?
O4 C16 C13 C14 -145.5(4) . . . . ?
O4 C16 C13 C12 36.5(5) . . . . ?
N5 C22 C21 N4 0.4(5) . . . . ?
N5 C22 C21 C20 -178.4(3) . . . . ?
N5 C22 C23 C24 179.4(4) . . . . ?
N5 C22 C23 C26 -0.5(6) . . . . ?
N5 C28 C27 C26 -0.3(7) . . . . ?
N2 N1 C8 N3 0.9(4) . . . . ?
N2 N1 C8 C5 -173.8(3) . . . . ?
N2 C9 C10 C11 -19.2(5) . . . . ?
N2 C9 C10 C15 159.8(4) . . . . ?
N3 C9 C10 C11 162.2(4) . . . . ?
N3 C9 C10 C15 -18.8(5) . . . . ?
N3 C8 C5 C4 159.1(4) . . . . ?
N3 C8 C5 C6 -26.4(6) . . . . ?
N1 N2 C9 N3 0.6(4) . . . . ?
N1 N2 C9 C10 -178.2(3) . . . . ?
N1 C8 C5 C4 -27.1(5) . . . . ?
N1 C8 C5 C6 147.4(4) . . . . ?
C2 C7 C6 C5 -0.8(6) . . . . ?
N4 C21 C20 C19 -1.3(6) . . . . ?
N4 C21 C20 C25 -179.8(4) . . . . ?
N4 C17 C18 C19 -1.6(7) . . . . ?
C9 N2 N1 C8 -0.9(4) . . . . ?
C9 N3 C8 N1 -0.4(4) . . . . ?
C9 N3 C8 C5 174.0(3) . . . . ?
C9 C10 C15 C14 179.5(4) . . . . ?
C1 C2 C7 C6 171.6(4) . . . . ?
C1 C2 C3 C4 -171.6(3) . . . . ?
C11 C12 C13 C14 -1.0(6) . . . . ?
C11 C12 C13 C16 177.1(4) . . . . ?
C11 C10 C15 C14 -1.4(6) . . . . ?
C12 C11 C10 C9 179.1(4) . . . . ?
C12 C11 C10 C15 0.1(6) . . . . ?
C19 C20 C25 C24 -177.3(4) . . . . ?
C13 C14 C15 C10 1.7(7) . . . . ?
C8 N3 C9 N2 -0.1(4) . . . . ?
C8 N3 C9 C10 178.6(3) . . . . ?
C7 C2 C1 O1 8.2(5) . . . . ?
C7 C2 C1 O2 -169.9(4) . . . . ?
C7 C2 C3 C4 2.4(6) . . . . ?
C7 C6 C5 C4 3.8(6) . . . . ?
C7 C6 C5 C8 -170.9(4) . . . . ?
C3 C2 C1 O1 -178.0(4) . . . . ?
C3 C2 C1 O2 3.9(5) . . . . ?
C3 C2 C7 C6 -2.3(6) . . . . ?
C3 C4 C5 C8 171.0(3) . . . . ?
C3 C4 C5 C6 -3.6(6) . . . . ?
C10 C11 C12 C13 1.2(6) . . . . ?
C5 C4 C3 C2 0.6(6) . . . . ?
C22 N5 C28 C27 0.3(6) . . . . ?
C22 C21 C20 C19 177.4(4) . . . . ?
C22 C21 C20 C25 -1.1(6) . . . . ?
C22 C23 C24 C25 -1.1(7) . . . . ?
C22 C23 C26 C27 0.5(6) . . . . ?
C15 C14 C13 C16 -178.5(4) . . . . ?
C15 C14 C13 C12 -0.4(6) . . . . ?
C21 N4 C17 C18 2.2(6) . . . . ?
C21 C22 C23 C24 1.1(6) . . . . ?
C21 C22 C23 C26 -178.8(4) . . . . ?
C21 C20 C25 C24 1.1(7) . . . . ?
C28 N5 C22 C21 178.5(3) . . . . ?
C28 N5 C22 C23 0.1(5) . . . . ?
C28 C27 C26 C23 -0.1(7) . . . . ?
C17 N4 C21 C22 -179.5(3) . . . . ?
C17 N4 C21 C20 -0.7(5) . . . . ?
C20 C19 C18 C17 -0.6(7) . . . . ?
C23 C22 C21 N4 178.8(3) . . . . ?
C23 C22 C21 C20 0.0(5) . . . . ?
C23 C24 C25 C20 0.0(7) . . . . ?
C24 C23 C26 C27 -179.4(4) . . . . ?
C26 C23 C24 C25 178.8(4) . . . . ?
C18 C19 C20 C21 2.0(6) . . . . ?
C18 C19 C20 C25 -179.6(4) . . . . ?
